data_7107648
loop_
_publ_author_name
'Benjamin R. M. Lake'
'Emma K. Bullough'
'Thomas J. Williams'
'Adrian C. Whitwood'
'Marc A. Little'
'Charlotte E. Willans'

_publ_section_title
;
 Simple and versatile selective synthesis of neutral and cationic
 copper(I) N-heterocyclic carbene complexes using an electrochemical
 procedure
;
_journal_name_full Chem.Commun.
_journal_page_first 4887
_journal_paper_doi 10.1039/c2cc30862b
_journal_volume 48
_journal_year 2012
_chemical_formula_moiety 'C42 H36 Br2 Cu2 N4'
_chemical_formula_sum 'C42 H36 Br2 Cu2 N4'
_chemical_formula_weight 883.65
_chemical_name_systematic
;
?
;
_space_group_IT_number 2
_symmetry_cell_setting triclinic
_symmetry_space_group_name_Hall '-P 1'
_symmetry_space_group_name_H-M 'P -1'
_atom_sites_solution_hydrogens geom
_atom_sites_solution_primary direct
_atom_sites_solution_secondary difmap
_audit_creation_date 2011-09-13
_audit_creation_method
;
Olex2 1.1
(compiled 2011.09.07 svn.r1971, GUI svn.r3853)
;
_cell_angle_alpha 69.206(7)
_cell_angle_beta 82.837(6)
_cell_angle_gamma 69.262(6)
_cell_formula_units_Z 1
_cell_length_a 9.4581(6)
_cell_length_b 9.5482(7)
_cell_length_c 11.2949(10)
_cell_measurement_reflns_used 3571
_cell_measurement_temperature 110.00(10)
_cell_measurement_theta_max 31.2520
_cell_measurement_theta_min 2.9964
_cell_volume 891.79(13)
_computing_cell_refinement
;
CrysAlisPro, Agilent Technologies,
Version 1.171.35.15 (release 03-08-2011 CrysAlis171 .NET)
(compiled Aug 3 2011,13:03:54)
;
_computing_data_collection
;
CrysAlisPro, Agilent Technologies,
Version 1.171.35.15 (release 03-08-2011 CrysAlis171 .NET)
(compiled Aug 3 2011,13:03:54)
;
_computing_data_reduction
;
CrysAlisPro, Agilent Technologies,
Version 1.171.35.15 (release 03-08-2011 CrysAlis171 .NET)
(compiled Aug 3 2011,13:03:54)
;
_computing_molecular_graphics
;
O. V. Dolomanov, L. J. Bourhis, R. J. Gildea, J. A. K. Howard and H. Puschmann,
OLEX2: a complete structure solution, refinement and analysis program.
J. Appl. Cryst. (2009). 42, 339-341.
;
_computing_publication_material
;
O. V. Dolomanov, L. J. Bourhis, R. J. Gildea, J. A. K. Howard and H. Puschmann,
OLEX2: a complete structure solution, refinement and analysis program.
J. Appl. Cryst. (2009). 42, 339-341.
;
_computing_structure_refinement
;
XL, G.M. Sheldrick, Acta Cryst.
(2008). A64, 112-122
;
_computing_structure_solution
;
XS, G.M. Sheldrick, Acta Cryst.
(2008). A64, 112-122
;
_diffrn_ambient_temperature 110.00(10)
_diffrn_detector_area_resol_mean 16.1450
_diffrn_measured_fraction_theta_full 0.9956
_diffrn_measured_fraction_theta_max 0.887
_diffrn_measurement_details
;
1 omega -35.00 9.00 1.0000 20.0000
omega____ theta____ kappa____ phi______ frames
- -23.1156 -84.0000 -133.0000 44

2 omega -20.00 67.00 1.0000 20.0000
omega____ theta____ kappa____ phi______ frames
- 24.6781 -99.0000 0.0000 87

3 omega 60.00 101.00 1.0000 20.0000
omega____ theta____ kappa____ phi______ frames
- 24.6781 -178.0000 -180.0000 41

4 omega 4.00 89.00 1.0000 20.0000
omega____ theta____ kappa____ phi______ frames
- 24.6781 57.0000 -150.0000 85

5 omega -46.00 97.00 1.0000 20.0000
omega____ theta____ kappa____ phi______ frames
- 24.6781 0.0000 0.0000 143
;
_diffrn_measurement_device_type 'SuperNova, Single source at offset), Eos'
_diffrn_measurement_method '\w scans'
_diffrn_orient_matrix_UB_11 0.0773826000
_diffrn_orient_matrix_UB_12 -0.0281660000
_diffrn_orient_matrix_UB_13 0.0168238000
_diffrn_orient_matrix_UB_21 0.0207234000
_diffrn_orient_matrix_UB_22 -0.0171925000
_diffrn_orient_matrix_UB_23 -0.0571610000
_diffrn_orient_matrix_UB_31 0.0035803000
_diffrn_orient_matrix_UB_32 0.0775774000
_diffrn_orient_matrix_UB_33 -0.0310147000
_diffrn_radiation_monochromator mirror
_diffrn_radiation_type 'Mo K\a'
_diffrn_radiation_wavelength 0.7107
_diffrn_reflns_av_R_equivalents 0.0285
_diffrn_reflns_av_unetI/netI 0.0541
_diffrn_reflns_limit_h_max 13
_diffrn_reflns_limit_h_min -11
_diffrn_reflns_limit_k_max 13
_diffrn_reflns_limit_k_min -13
_diffrn_reflns_limit_l_max 15
_diffrn_reflns_limit_l_min -15
_diffrn_reflns_number 8485
_diffrn_reflns_theta_full 29.07
_diffrn_reflns_theta_max 31.32
_diffrn_reflns_theta_min 3.00
_diffrn_source 'SuperNova (Mo) X-ray Source'
_exptl_absorpt_coefficient_mu 3.470
_exptl_absorpt_correction_T_max 0.827
_exptl_absorpt_correction_T_min 0.579
_exptl_absorpt_correction_type analytical
_exptl_absorpt_process_details
;
CrysAlisPro, Agilent Technologies,
Version 1.171.35.15 (release 03-08-2011 CrysAlis171 .NET)
(compiled Aug 3 2011,13:03:54)
Analytical numeric absorption correction using a multifaceted crystal
model based on expressions derived by R.C. Clark & J.S. Reid.
(Clark, R. C. & Reid, J. S. (1995). Acta Cryst. A51, 887-897)
;
_exptl_crystal_colour 'dull ? colourless'
_exptl_crystal_colour_lustre dull
_exptl_crystal_colour_primary colourless
_exptl_crystal_density_diffrn 1.645
_exptl_crystal_density_method 'not measured'
_exptl_crystal_description needle
_exptl_crystal_F_000 444
_exptl_crystal_size_max 0.217
_exptl_crystal_size_mid 0.1108
_exptl_crystal_size_min 0.0626
_refine_diff_density_max 1.177
_refine_diff_density_min -0.757
_refine_diff_density_rms 0.110
_refine_ls_extinction_method none
_refine_ls_goodness_of_fit_ref 1.045
_refine_ls_hydrogen_treatment constr
_refine_ls_matrix_type full
_refine_ls_number_parameters 226
_refine_ls_number_reflns 5176
_refine_ls_number_restraints 0
_refine_ls_restrained_S_all 1.045
_refine_ls_R_factor_all 0.0539
_refine_ls_R_factor_gt 0.0406
_refine_ls_shift/su_max 0.001
_refine_ls_shift/su_mean 0.000
_refine_ls_structure_factor_coef Fsqd
_refine_ls_weighting_details 'calc w=1/[\s^2^(Fo^2^)+(0.0335P)^2^+0.6919P] where P=(Fo^2^+2Fc^2^)/3'
_refine_ls_weighting_scheme calc
_refine_ls_wR_factor_gt 0.0877
_refine_ls_wR_factor_ref 0.0953
_reflns_number_gt 4252
_reflns_number_total 5176
_reflns_threshold_expression >2sigma(I)
_cod_data_source_file c2cc30862b.txt
_cod_data_source_block ijsf1115
_cod_original_cell_volume 891.80(12)
_cod_database_code 7107648
_chemical_oxdiff_formula 'C21 H18 Br1 Cu1 N2'
_chemical_oxdiff_usercomment 'Tom's BRML58'
_reflns_odcompleteness_completeness 99.56
_reflns_odcompleteness_iscentric 1
_reflns_odcompleteness_theta 29.07

loop_
_symmetry_equiv_pos_as_xyz
'x, y, z'
'-x, -y, -z'

loop_
_atom_site_label
_atom_site_type_symbol
_atom_site_fract_x
_atom_site_fract_y
_atom_site_fract_z
_atom_site_U_iso_or_equiv
_atom_site_adp_type
_atom_site_occupancy
_atom_site_symmetry_multiplicity
_atom_site_calc_flag
_atom_site_refinement_flags
Br1 Br 0.88769(3) 0.86509(3) 0.01639(3) 0.02247(8) Uani 1 1 d .
C1 C 0.6870(3) 1.2503(3) 0.1094(3) 0.0140(5) Uani 1 1 d .
C2 C 0.4412(3) 1.3572(3) 0.1612(2) 0.0133(5) Uani 1 1 d .
C3 C 0.2877(3) 1.3886(3) 0.1890(3) 0.0161(5) Uani 1 1 d .
H3 H 0.2377 1.3207 0.1884 0.019 Uiso 1 1 calc R
C4 C 0.2135(3) 1.5265(3) 0.2176(3) 0.0192(5) Uani 1 1 d .
H4 H 0.1109 1.5521 0.2365 0.023 Uiso 1 1 calc R
C5 C 0.2898(3) 1.6282(3) 0.2186(3) 0.0197(5) Uani 1 1 d .
H5 H 0.2360 1.7201 0.2376 0.024 Uiso 1 1 calc R
C6 C 0.4429(3) 1.5958(3) 0.1921(3) 0.0169(5) Uani 1 1 d .
H6 H 0.4934 1.6628 0.1936 0.020 Uiso 1 1 calc R
C7 C 0.5172(3) 1.4573(3) 0.1629(2) 0.0134(5) Uani 1 1 d .
C8 C 0.5152(3) 1.0960(3) 0.1240(3) 0.0158(5) Uani 1 1 d .
H8A H 0.5947 1.0403 0.0775 0.019 Uiso 1 1 calc R
H8B H 0.4207 1.1325 0.0793 0.019 Uiso 1 1 calc R
C9 C 0.5040(3) 0.9826(3) 0.2558(2) 0.0133(5) Uani 1 1 d .
C10 C 0.6192(3) 0.9276(3) 0.3441(3) 0.0197(5) Uani 1 1 d .
H10 H 0.7031 0.9608 0.3221 0.024 Uiso 1 1 calc R
C12 C 0.4855(4) 0.7714(3) 0.4976(3) 0.0233(6) Uani 1 1 d .
H12 H 0.4800 0.6999 0.5779 0.028 Uiso 1 1 calc R
C13 C 0.6086(3) 0.8234(3) 0.4646(3) 0.0227(6) Uani 1 1 d .
H13 H 0.6848 0.7884 0.5235 0.027 Uiso 1 1 calc R
C14 C 0.3712(3) 0.8257(3) 0.4114(3) 0.0240(6) Uani 1 1 d .
H14 H 0.2883 0.7909 0.4335 0.029 Uiso 1 1 calc R
C15 C 0.3794(3) 0.9328(3) 0.2908(3) 0.0188(5) Uani 1 1 d .
H15 H 0.3007 0.9710 0.2336 0.023 Uiso 1 1 calc R
C16 C 0.7913(3) 1.4465(3) 0.1303(3) 0.0160(5) Uani 1 1 d .
H16A H 0.7545 1.5617 0.0968 0.019 Uiso 1 1 calc R
H16B H 0.8706 1.4086 0.0746 0.019 Uiso 1 1 calc R
C17 C 0.8564(3) 1.3922(3) 0.2618(3) 0.0159(5) Uani 1 1 d .
C18 C 0.9635(3) 1.2420(3) 0.3103(3) 0.0196(5) Uani 1 1 d .
H18 H 0.9950 1.1750 0.2622 0.023 Uiso 1 1 calc R
C19 C 1.0236(3) 1.1918(3) 0.4304(3) 0.0217(6) Uani 1 1 d .
H19 H 1.0965 1.0919 0.4617 0.026 Uiso 1 1 calc R
C20 C 0.9757(3) 1.2895(4) 0.5039(3) 0.0218(6) Uani 1 1 d .
H20 H 1.0151 1.2552 0.5846 0.026 Uiso 1 1 calc R
C21 C 0.8684(3) 1.4388(3) 0.4559(3) 0.0212(6) Uani 1 1 d .
H21 H 0.8357 1.5048 0.5048 0.025 Uiso 1 1 calc R
C22 C 0.8094(3) 1.4905(3) 0.3354(3) 0.0186(5) Uani 1 1 d .
H22 H 0.7381 1.5913 0.3037 0.022 Uiso 1 1 calc R
Cu1 Cu 0.86386(4) 1.11836(4) 0.04996(3) 0.01957(9) Uani 1 1 d .
N1 N 0.5474(2) 1.2331(2) 0.1279(2) 0.0135(4) Uani 1 1 d .
N2 N 0.6671(2) 1.3875(2) 0.1316(2) 0.0132(4) Uani 1 1 d .

loop_
_atom_site_aniso_label
_atom_site_aniso_U_11
_atom_site_aniso_U_22
_atom_site_aniso_U_33
_atom_site_aniso_U_23
_atom_site_aniso_U_13
_atom_site_aniso_U_12
Br1 0.01446(13) 0.02129(14) 0.03516(18) -0.01419(12) 0.00375(11) -0.00652(10)
C1 0.0136(11) 0.0148(11) 0.0148(12) -0.0048(10) 0.0003(9) -0.0063(9)
C2 0.0139(11) 0.0149(11) 0.0097(11) -0.0018(9) -0.0004(9) -0.0055(9)
C3 0.0137(12) 0.0193(12) 0.0145(13) -0.0033(10) 0.0021(9) -0.0076(10)
C4 0.0142(12) 0.0237(13) 0.0161(13) -0.0051(11) 0.0019(10) -0.0042(10)
C5 0.0214(13) 0.0180(12) 0.0161(14) -0.0053(10) 0.0012(11) -0.0031(11)
C6 0.0206(13) 0.0152(12) 0.0148(13) -0.0044(10) 0.0010(10) -0.0071(10)
C7 0.0125(11) 0.0151(11) 0.0113(12) -0.0024(9) 0.0004(9) -0.0049(9)
C8 0.0163(12) 0.0184(12) 0.0156(13) -0.0066(10) -0.0001(10) -0.0081(10)
C9 0.0142(11) 0.0113(11) 0.0154(13) -0.0060(9) 0.0013(9) -0.0044(9)
C10 0.0164(12) 0.0191(12) 0.0226(15) -0.0038(11) -0.0025(11) -0.0071(10)
C12 0.0341(16) 0.0171(13) 0.0174(14) -0.0020(11) 0.0034(12) -0.0119(12)
C13 0.0237(14) 0.0200(13) 0.0205(15) -0.0023(11) -0.0051(11) -0.0053(11)
C14 0.0249(14) 0.0263(14) 0.0255(16) -0.0069(12) 0.0064(12) -0.0179(12)
C15 0.0176(12) 0.0191(13) 0.0216(14) -0.0054(11) -0.0002(10) -0.0098(11)
C16 0.0151(12) 0.0187(12) 0.0164(13) -0.0048(10) 0.0021(10) -0.0099(10)
C17 0.0150(12) 0.0180(12) 0.0179(13) -0.0058(10) 0.0018(10) -0.0101(10)
C18 0.0156(12) 0.0197(13) 0.0259(15) -0.0096(11) 0.0023(11) -0.0076(10)
C19 0.0159(12) 0.0201(13) 0.0274(16) -0.0048(11) -0.0029(11) -0.0063(11)
C20 0.0195(13) 0.0304(15) 0.0187(14) -0.0049(12) -0.0009(11) -0.0152(12)
C21 0.0208(13) 0.0271(14) 0.0224(15) -0.0120(12) 0.0015(11) -0.0125(12)
C22 0.0171(12) 0.0190(12) 0.0228(14) -0.0073(11) 0.0001(10) -0.0096(10)
Cu1 0.01534(16) 0.02226(18) 0.02025(19) -0.00870(14) 0.00149(13) -0.00418(13)
N1 0.0152(10) 0.0129(9) 0.0131(11) -0.0026(8) 0.0008(8) -0.0076(8)
N2 0.0131(10) 0.0134(10) 0.0135(11) -0.0032(8) 0.0009(8) -0.0064(8)

loop_
_atom_type_symbol
_atom_type_description
_atom_type_scat_dispersion_real
_atom_type_scat_dispersion_imag
_atom_type_scat_source
C C 0.0033 0.0016 'International Tables Vol C Tables 4.2.6.8 and 6.1.1.4'
H H 0.0000 0.0000 'International Tables Vol C Tables 4.2.6.8 and 6.1.1.4'
N N 0.0061 0.0033 'International Tables Vol C Tables 4.2.6.8 and 6.1.1.4'
Cu Cu 0.3201 1.2651 'International Tables Vol C Tables 4.2.6.8 and 6.1.1.4'
Br Br -0.2901 2.4595 'International Tables Vol C Tables 4.2.6.8 and 6.1.1.4'

loop_
_exptl_crystal_face_index_h
_exptl_crystal_face_index_k
_exptl_crystal_face_index_l
_exptl_crystal_face_perp_dist
_exptl_oxdiff_crystal_face_indexfrac_h
_exptl_oxdiff_crystal_face_indexfrac_k
_exptl_oxdiff_crystal_face_indexfrac_l
_exptl_oxdiff_crystal_face_x
_exptl_oxdiff_crystal_face_y
_exptl_oxdiff_crystal_face_z
0 0 1 0.0378 0.0000 0.0000 1.0000 0.0168 -0.0572 -0.0310
0 0 -1 0.0378 -0.0000 -0.0000 -1.0000 -0.0168 0.0572 0.0310
1 1 1 0.0955 1.0000 1.0000 1.0000 0.0660 -0.0536 0.0501
-1 -1 -1 0.0955 -1.0000 -1.0000 -1.0000 -0.0660 0.0536 -0.0501
0 -1 0 0.0535 -0.0000 -1.0000 -0.0000 0.0282 0.0172 -0.0776
0 1 0 0.0535 0.0000 1.0000 0.0000 -0.0282 -0.0172 0.0776
-2 -1 1 0.0942 -2.0000 -1.0000 1.0000 -0.1098 -0.0814 -0.1158
2 1 -1 0.0942 2.0000 1.0000 -1.0000 0.1098 0.0814 0.1158
0 -1 -2 0.0313 -0.0000 -1.0000 -2.0000 -0.0055 0.1315 -0.0155
0 1 2 0.0313 0.0000 1.0000 2.0000 0.0055 -0.1315 0.0155
1 -1 0 0.0582 1.0000 -1.0000 -0.0000 0.1055 0.0379 -0.0740
-2 2 -1 0.0452 -2.0000 2.0000 -1.0000 -0.2279 -0.0187 0.1790

loop_
_geom_angle_atom_site_label_1
_geom_angle_atom_site_label_2
_geom_angle_atom_site_label_3
_geom_angle
_geom_angle_site_symmetry_1
_geom_angle_site_symmetry_3
Cu1 Br1 Cu1 79.757(15) 2_775 .
N1 C1 Cu1 126.29(18) . .
N2 C1 Cu1 128.60(19) . .
N2 C1 N1 104.9(2) . .
C7 C2 C3 122.2(2) . .
C7 C2 N1 106.4(2) . .
N1 C2 C3 131.4(2) . .
C2 C3 H3 121.8 . .
C4 C3 C2 116.4(2) . .
C4 C3 H3 121.8 . .
C3 C4 H4 119.3 . .
C3 C4 C5 121.5(3) . .
C5 C4 H4 119.3 . .
C4 C5 H5 119.0 . .
C6 C5 C4 121.9(3) . .
C6 C5 H5 119.0 . .
C5 C6 H6 121.8 . .
C5 C6 C7 116.5(2) . .
C7 C6 H6 121.8 . .
C2 C7 C6 121.5(2) . .
C2 C7 N2 105.9(2) . .
C6 C7 N2 132.6(2) . .
H8A C8 H8B 107.9 . .
C9 C8 H8A 109.3 . .
C9 C8 H8B 109.3 . .
N1 C8 H8A 109.3 . .
N1 C8 H8B 109.3 . .
N1 C8 C9 111.7(2) . .
C10 C9 C8 120.3(2) . .
C15 C9 C8 120.6(2) . .
C15 C9 C10 119.0(2) . .
C9 C10 H10 120.0 . .
C13 C10 C9 120.1(3) . .
C13 C10 H10 120.0 . .
C13 C12 H12 120.1 . .
C14 C12 H12 120.1 . .
C14 C12 C13 119.8(3) . .
C10 C13 H13 119.8 . .
C12 C13 C10 120.5(3) . .
C12 C13 H13 119.8 . .
C12 C14 H14 119.9 . .
C12 C14 C15 120.2(3) . .
C15 C14 H14 119.9 . .
C9 C15 C14 120.4(3) . .
C9 C15 H15 119.8 . .
C14 C15 H15 119.8 . .
H16A C16 H16B 107.9 . .
C17 C16 H16A 109.2 . .
C17 C16 H16B 109.2 . .
N2 C16 H16A 109.2 . .
N2 C16 H16B 109.2 . .
N2 C16 C17 111.9(2) . .
C18 C17 C16 119.9(2) . .
C22 C17 C16 120.9(2) . .
C22 C17 C18 119.2(3) . .
C17 C18 H18 119.9 . .
C19 C18 C17 120.2(3) . .
C19 C18 H18 119.9 . .
C18 C19 H19 119.8 . .
C20 C19 C18 120.4(3) . .
C20 C19 H19 119.8 . .
C19 C20 H20 120.3 . .
C21 C20 C19 119.4(3) . .
C21 C20 H20 120.3 . .
C20 C21 H21 119.8 . .
C20 C21 C22 120.5(3) . .
C22 C21 H21 119.8 . .
C17 C22 H22 119.8 . .
C21 C22 C17 120.3(3) . .
C21 C22 H22 119.8 . .
Br1 Cu1 Br1 100.242(15) 2_775 .
C1 Cu1 Br1 134.16(8) . 2_775
C1 Cu1 Br1 125.58(8) . .
C1 N1 C2 111.3(2) . .
C1 N1 C8 124.8(2) . .
C2 N1 C8 123.7(2) . .
C1 N2 C7 111.4(2) . .
C1 N2 C16 123.3(2) . .
C7 N2 C16 125.1(2) . .

loop_
_geom_bond_atom_site_label_1
_geom_bond_atom_site_label_2
_geom_bond_distance
_geom_bond_site_symmetry_2
Br1 Cu1 2.5073(5) .
Br1 Cu1 2.4183(5) 2_775
C1 Cu1 1.914(3) .
C1 N1 1.369(3) .
C1 N2 1.365(3) .
C2 C3 1.393(3) .
C2 C7 1.390(3) .
C2 N1 1.391(3) .
C3 H3 0.9300 .
C3 C4 1.385(4) .
C4 H4 0.9300 .
C4 C5 1.404(4) .
C5 H5 0.9300 .
C5 C6 1.387(4) .
C6 H6 0.9300 .
C6 C7 1.394(4) .
C7 N2 1.398(3) .
C8 H8A 0.9700 .
C8 H8B 0.9700 .
C8 C9 1.516(4) .
C8 N1 1.461(3) .
C9 C10 1.396(4) .
C9 C15 1.386(4) .
C10 H10 0.9300 .
C10 C13 1.389(4) .
C12 H12 0.9300 .
C12 C13 1.382(4) .
C12 C14 1.376(4) .
C13 H13 0.9300 .
C14 H14 0.9300 .
C14 C15 1.396(4) .
C15 H15 0.9300 .
C16 H16A 0.9700 .
C16 H16B 0.9700 .
C16 C17 1.520(4) .
C16 N2 1.467(3) .
C17 C18 1.392(4) .
C17 C22 1.391(4) .
C18 H18 0.9300 .
C18 C19 1.389(4) .
C19 H19 0.9300 .
C19 C20 1.386(4) .
C20 H20 0.9300 .
C20 C21 1.385(4) .
C21 H21 0.9300 .
C21 C22 1.387(4) .
C22 H22 0.9300 .
Cu1 Br1 2.4183(5) 2_775

loop_
_geom_torsion_atom_site_label_1
_geom_torsion_atom_site_label_2
_geom_torsion_atom_site_label_3
_geom_torsion_atom_site_label_4
_geom_torsion
_geom_torsion_site_symmetry_1
_geom_torsion_site_symmetry_4
C2 C3 C4 C5 -0.2(4) . .
C2 C7 N2 C1 0.7(3) . .
C2 C7 N2 C16 -175.6(2) . .
C3 C2 C7 C6 -0.3(4) . .
C3 C2 C7 N2 179.5(2) . .
C3 C2 N1 C1 -179.8(3) . .
C3 C2 N1 C8 -4.6(4) . .
C3 C4 C5 C6 -0.5(4) . .
C4 C5 C6 C7 0.7(4) . .
C5 C6 C7 C2 -0.3(4) . .
C5 C6 C7 N2 179.9(3) . .
C6 C7 N2 C1 -179.5(3) . .
C6 C7 N2 C16 4.3(4) . .
C7 C2 C3 C4 0.6(4) . .
C7 C2 N1 C1 0.4(3) . .
C7 C2 N1 C8 175.6(2) . .
C8 C9 C10 C13 -179.8(3) . .
C8 C9 C15 C14 178.6(3) . .
C9 C8 N1 C1 100.5(3) . .
C9 C8 N1 C2 -74.1(3) . .
C9 C10 C13 C12 1.0(4) . .
C10 C9 C15 C14 -1.8(4) . .
C12 C14 C15 C9 1.5(4) . .
C13 C12 C14 C15 0.1(5) . .
C14 C12 C13 C10 -1.3(5) . .
C15 C9 C10 C13 0.6(4) . .
C16 C17 C18 C19 179.9(2) . .
C16 C17 C22 C21 179.2(2) . .
C17 C16 N2 C1 -93.7(3) . .
C17 C16 N2 C7 82.2(3) . .
C17 C18 C19 C20 1.1(4) . .
C18 C17 C22 C21 -0.3(4) . .
C18 C19 C20 C21 -0.8(4) . .
C19 C20 C21 C22 -0.1(4) . .
C20 C21 C22 C17 0.6(4) . .
C22 C17 C18 C19 -0.6(4) . .
Cu1 Br1 Cu1 Br1 -0.001(1) 2_775 2_775
Cu1 Br1 Cu1 C1 178.90(10) 2_775 .
Cu1 C1 N1 C2 -174.84(18) . .
Cu1 C1 N1 C8 10.0(4) . .
Cu1 C1 N2 C7 174.26(19) . .
Cu1 C1 N2 C16 -9.4(4) . .
N1 C1 Cu1 Br1 170.94(17) . 2_775
N1 C1 Cu1 Br1 -7.6(3) . .
N1 C1 N2 C7 -0.4(3) . .
N1 C1 N2 C16 175.9(2) . .
N1 C2 C3 C4 -179.2(3) . .
N1 C2 C7 C6 179.5(2) . .
N1 C2 C7 N2 -0.6(3) . .
N1 C8 C9 C10 -51.6(3) . .
N1 C8 C9 C15 128.0(3) . .
N2 C1 Cu1 Br1 178.86(19) . .
N2 C1 Cu1 Br1 -2.6(3) . 2_775
N2 C1 N1 C2 0.0(3) . .
N2 C1 N1 C8 -175.2(2) . .
N2 C16 C17 C18 82.8(3) . .
N2 C16 C17 C22 -96.6(3) . .
